data_2014494
loop_
_publ_author_name
'Genivaldo Julio Perp\'etuo'
'Jan Janczak'

_publ_section_title
;
 4-Nitroanilinium nitrate
;
_journal_issue 10
_journal_name_full 'Acta Crystallographica Section C'
_journal_page_first o768
_journal_page_last o770
_journal_paper_doi 10.1107/S0108270104021122
_journal_volume 60
_journal_year 2004
_chemical_formula_iupac 'C6 H7 N2 O2 +, N O3 -'
_chemical_formula_moiety 'C6 H7 N2 O2 +, N O3 -'
_chemical_formula_sum 'C6 H7 N3 O5'
_chemical_formula_weight 201.15
_chemical_name_common '4-nitroanilinium nitrate'
_chemical_name_systematic
;
p-nitroanilinium nitrate
;
_space_group_IT_number 14
_symmetry_cell_setting monoclinic
_symmetry_space_group_name_Hall '-P 2yn'
_symmetry_space_group_name_H-M 'P 1 21/n 1'
_atom_sites_solution_hydrogens geom
_atom_sites_solution_primary direct
_atom_sites_solution_secondary difmap
_cell_angle_alpha 90.00
_cell_angle_beta 95.23(2)
_cell_angle_gamma 90.00
_cell_formula_units_Z 4
_cell_length_a 5.6440(10)
_cell_length_b 9.682(2)
_cell_length_c 15.662(3)
_cell_measurement_reflns_used 1950
_cell_measurement_temperature 293(2)
_cell_measurement_theta_max 29
_cell_measurement_theta_min 2.87
_cell_volume 852.3(3)
_computing_cell_refinement 'KM-4 Sfotware'
_computing_data_collection 'KM-4 Software (Kuma, 2001'
_computing_data_reduction 'KM-4 Software'
_computing_molecular_graphics 'SHELXTL (Sheldrick, 1990)'
_computing_publication_material SHELXL97
_computing_structure_refinement 'SHELXL97 (Sheldrick, 1997)'
_computing_structure_solution 'SHELXS97 (Sheldrick, 1997)'
_diffrn_ambient_temperature 293(2)
_diffrn_detector_area_resol_mean '1024x1024 with blocks 2x2'
_diffrn_measured_fraction_theta_full 0.993
_diffrn_measured_fraction_theta_max 0.993
_diffrn_measurement_device_type 'Kuma KM-4 CCD area-detector'
_diffrn_measurement_method \w-scan
_diffrn_radiation_monochromator graphite
_diffrn_radiation_source 'fine-focus sealed tube'
_diffrn_radiation_type MoK\a
_diffrn_radiation_wavelength 0.71073
_diffrn_reflns_av_R_equivalents 0.0144
_diffrn_reflns_av_sigmaI/netI 0.0155
_diffrn_reflns_limit_h_max 7
_diffrn_reflns_limit_h_min -7
_diffrn_reflns_limit_k_max 13
_diffrn_reflns_limit_k_min -13
_diffrn_reflns_limit_l_max 20
_diffrn_reflns_limit_l_min -20
_diffrn_reflns_number 11065
_diffrn_reflns_theta_full 29.00
_diffrn_reflns_theta_max 29.00
_diffrn_reflns_theta_min 3.35
_diffrn_standards_decay_% nil
_exptl_absorpt_coefficient_mu 0.138
_exptl_absorpt_correction_T_max 0.958
_exptl_absorpt_correction_T_min 0.941
_exptl_absorpt_correction_type analytical
_exptl_absorpt_process_details
;
face-indexed (SHELXTL; Sheldrick, 1990)
;
_exptl_crystal_colour pink
_exptl_crystal_density_diffrn 1.568
_exptl_crystal_density_meas 1.56
_exptl_crystal_density_method
;
floatation in a mixture of CHCl~3~/CHBr~3~
;
_exptl_crystal_description parallelepiped
_exptl_crystal_F_000 416
_exptl_crystal_size_max 0.37
_exptl_crystal_size_mid 0.28
_exptl_crystal_size_min 0.22
_refine_diff_density_max 0.179
_refine_diff_density_min -0.156
_refine_ls_extinction_coef 0.032(5)
_refine_ls_extinction_expression Fc^*^=kFc[1+0.001xFc^2^\l^3^/sin(2\q)]^-1/4^
_refine_ls_extinction_method SHELXL97
_refine_ls_goodness_of_fit_ref 1.001
_refine_ls_hydrogen_treatment constr
_refine_ls_matrix_type full
_refine_ls_number_parameters 129
_refine_ls_number_reflns 2254
_refine_ls_number_restraints 0
_refine_ls_restrained_S_all 1.001
_refine_ls_R_factor_all 0.0583
_refine_ls_R_factor_gt 0.0407
_refine_ls_shift/su_max 0.000
_refine_ls_shift/su_mean 0.000
_refine_ls_structure_factor_coef Fsqd
_refine_ls_weighting_details 'calc w=1/[\s^2^(Fo^2^)+(0.0691P)^2^] where P=(Fo^2^+2Fc^2^)/3'
_refine_ls_weighting_scheme calc
_refine_ls_wR_factor_gt 0.1017
_refine_ls_wR_factor_ref 0.1132
_reflns_number_gt 1950
_reflns_number_total 2254
_reflns_threshold_expression 'I > 2\s(I)'
_cod_data_source_file gd1344.cif
_cod_data_source_block I
_cod_original_sg_symbol_H-M 'P 21/n'
_cod_database_code 2014494

loop_
_symmetry_equiv_pos_as_xyz
'x, y, z'
'-x+1/2, y+1/2, -z+1/2'
'-x, -y, -z'
'x-1/2, -y-1/2, z-1/2'

loop_
_atom_site_label
_atom_site_fract_x
_atom_site_fract_y
_atom_site_fract_z
_atom_site_U_iso_or_equiv
_atom_site_adp_type
_atom_site_calc_flag
_atom_site_refinement_flags
_atom_site_occupancy
_atom_site_disorder_assembly
_atom_site_disorder_group
_atom_site_type_symbol
N1 0.57973(17) 0.07943(10) 0.18706(6) 0.0483(3) Uani d . 1 . . N
H1N 0.6949 0.0163 0.1909 0.063 Uiso calc R 1 . . H
H2N 0.4390 0.0375 0.1849 0.063 Uiso calc R 1 . . H
H3N 0.5965 0.1345 0.2327 0.063 Uiso calc R 1 . . H
C1 0.59408(18) 0.16131(11) 0.10951(7) 0.0417(3) Uani d . 1 . . C
C2 0.4091(2) 0.15860(13) 0.04584(7) 0.0524(3) Uani d . 1 . . C
H2 0.2780 0.1021 0.0511 0.063 Uiso calc R 1 . . H
C3 0.4197(2) 0.24044(14) -0.02582(7) 0.0549(3) Uani d . 1 . . C
H3 0.2957 0.2405 -0.0692 0.066 Uiso calc R 1 . . H
C4 0.6166(2) 0.32171(11) -0.03186(7) 0.0453(3) Uani d . 1 . . C
C5 0.8028(2) 0.32354(13) 0.03094(8) 0.0539(3) Uani d . 1 . . C
H5 0.9358 0.3782 0.0251 0.065 Uiso calc R 1 . . H
C6 0.7892(2) 0.24293(13) 0.10276(8) 0.0523(3) Uani d . 1 . . C
H6 0.9122 0.2440 0.1465 0.063 Uiso calc R 1 . . H
N2 0.6261(2) 0.41095(11) -0.10746(7) 0.0574(3) Uani d . 1 . . N
O21 0.4425(2) 0.43157(11) -0.15285(6) 0.0750(3) Uani d . 1 . . O
O22 0.8194(2) 0.46025(14) -0.12143(7) 0.0914(4) Uani d . 1 . . O
N3 0.41754(17) 0.36708(10) 0.29761(6) 0.0460(3) Uani d . 1 . . N
O1 0.62221(14) 0.32257(9) 0.28949(5) 0.0580(3) Uani d . 1 . . O
O2 0.24146(16) 0.30365(10) 0.26838(7) 0.0599(3) Uani d . 1 . . O
O3 0.39947(18) 0.47839(10) 0.33559(7) 0.0577(3) Uani d . 1 . . O

loop_
_atom_site_aniso_label
_atom_site_aniso_U_11
_atom_site_aniso_U_22
_atom_site_aniso_U_33
_atom_site_aniso_U_12
_atom_site_aniso_U_13
_atom_site_aniso_U_23
N1 0.0503(5) 0.0495(6) 0.0440(5) 0.0070(4) -0.0009(4) 0.0007(4)
C1 0.0398(5) 0.0440(6) 0.0408(6) 0.0040(4) 0.0015(4) -0.0053(4)
C2 0.0426(6) 0.0671(8) 0.0463(6) -0.0107(5) -0.0028(5) 0.0043(5)
C3 0.0464(6) 0.0733(8) 0.0428(6) -0.0071(6) -0.0069(5) 0.0025(6)
C4 0.0497(6) 0.0453(6) 0.0407(6) -0.0009(5) 0.0028(5) -0.0038(4)
C5 0.0496(6) 0.0516(7) 0.0593(7) -0.0128(5) -0.0020(5) -0.0007(5)
C6 0.0437(6) 0.0577(7) 0.0529(7) -0.0041(5) -0.0088(5) -0.0015(5)
N2 0.0782(8) 0.0494(6) 0.0447(6) -0.0094(5) 0.0059(5) -0.0016(4)
O21 0.0889(7) 0.0741(7) 0.0600(6) 0.0085(5) -0.0042(5) 0.0112(5)
O22 0.1047(9) 0.1016(9) 0.0669(7) -0.0538(7) 0.0034(6) 0.0118(6)
N3 0.0485(5) 0.0435(5) 0.0454(5) -0.0014(4) 0.0005(4) 0.0035(4)
O1 0.0499(5) 0.0647(6) 0.0581(5) 0.0124(4) -0.0013(4) -0.0060(4)
O2 0.0523(6) 0.0535(6) 0.0698(8) -0.0190(4) -0.0161(5) 0.0105(5)
O3 0.0603(7) 0.0484(6) 0.0651(7) 0.0082(5) 0.0111(5) -0.0234(5)

loop_
_atom_type_symbol
_atom_type_description
_atom_type_scat_dispersion_real
_atom_type_scat_dispersion_imag
_atom_type_scat_source
C C 0.0033 0.0016 'International Tables Vol C Tables 4.2.6.8 and 6.1.1.4'
H H 0.0000 0.0000 'International Tables Vol C Tables 4.2.6.8 and 6.1.1.4'
N N 0.0061 0.0033 'International Tables Vol C Tables 4.2.6.8 and 6.1.1.4'
O O 0.0106 0.0060 'International Tables Vol C Tables 4.2.6.8 and 6.1.1.4'

loop_
_geom_angle_atom_site_label_1
_geom_angle_atom_site_label_2
_geom_angle_atom_site_label_3
_geom_angle
_geom_angle_publ_flag
C1 N1 H1N 109.5 ?
C1 N1 H2N 109.5 ?
H1N N1 H2N 109.5 ?
C1 N1 H3N 109.5 ?
H1N N1 H3N 109.5 ?
H2N N1 H3N 109.5 ?
C6 C1 C2 121.19(10) y
C6 C1 N1 118.99(10) ?
C2 C1 N1 119.78(10) ?
C1 C2 C3 119.48(11) y
C1 C2 H2 120.3 ?
C3 C2 H2 120.3 ?
C4 C3 C2 118.74(10) y
C4 C3 H3 120.6 ?
C2 C3 H3 120.6 ?
C3 C4 C5 122.02(10) y
C3 C4 N2 118.78(10) ?
C5 C4 N2 119.19(10) ?
C4 C5 C6 118.81(10) y
C4 C5 H5 120.6 ?
C6 C5 H5 120.6 ?
C1 C6 C5 119.75(10) y
C1 C6 H6 120.1 ?
C5 C6 H6 120.1 ?
O21 N2 O22 123.65(11) y
O21 N2 C4 118.35(11) ?
O22 N2 C4 118.00(12) ?
O2 N3 O3 121.15(11) y
O2 N3 O1 121.09(10) y
O3 N3 O1 117.75(10) y

loop_
_geom_bond_atom_site_label_1
_geom_bond_atom_site_label_2
_geom_bond_site_symmetry_2
_geom_bond_distance
_geom_bond_publ_flag
N1 C1 . 1.4590(14) y
N1 H1N . 0.8900 ?
N1 H2N . 0.8900 ?
N1 H3N . 0.8900 ?
C1 C6 . 1.3672(16) y
C1 C2 . 1.3766(15) y
C2 C3 . 1.3797(16) y
C2 H2 . 0.9300 ?
C3 C4 . 1.3719(16) y
C3 H3 . 0.9300 ?
C4 C5 . 1.3726(16) y
C4 N2 . 1.4707(15) y
C5 C6 . 1.3770(17) y
C5 H5 . 0.9300 ?
C6 H6 . 0.9300 ?
N2 O21 . 1.2182(14) y
N2 O22 . 1.2287(14) y
N3 O2 . 1.2212(12) y
N3 O3 . 1.2396(13) y
N3 O1 . 1.2502(12) y

loop_
_geom_hbond_atom_site_label_D
_geom_hbond_atom_site_label_H
_geom_hbond_atom_site_label_A
_geom_hbond_site_symmetry_A
_geom_hbond_distance_DH
_geom_hbond_distance_HA
_geom_hbond_distance_DA
_geom_hbond_angle_DHA
N1 H3N O1 . 0.89 2.03 2.8465(13) 152.8
N1 H1N O1 2_645 0.89 2.15 3.0061(13) 161.2
N1 H1N O3 2_645 0.89 2.39 3.1485(15) 143.0
N1 H2N O3 2_545 0.89 1.99 2.8676(14) 167.6

loop_
_cod_related_entry_id
_cod_related_entry_database
_cod_related_entry_code
1 ChemSpider 21107528
